data_2017827
loop_
_publ_author_name
'Zehnder, Ralph A.'
'Renn, Robert A.'
'Fronczek, Frank R.'

_publ_section_title
;
 (Acetato-\k^2^<i>O</i>,<i>O</i>')dihydroxidoytterbium(III) hemihydrate
;
_journal_coeditor_code GD3360
_journal_issue 10
_journal_name_full 'Acta Crystallographica Section C'
_journal_page_first m307
_journal_page_last m310
_journal_paper_doi 10.1107/S0108270110037595
_journal_volume 66
_journal_year 2010
_chemical_formula_iupac '[Yb (C2 H3 O2) (O H)2] , 0.5H2 O'
_chemical_formula_moiety 'C2 H5 O4 Yb, 0.5(H2 O)'
_chemical_formula_sum 'C2 H6 O4.5 Yb'
_chemical_formula_weight 275.11
_chemical_name_systematic
;
(Acetato-\k^2^<i>O</i>,<i>O</i>')dihydroxidoytterbium(III) hemihydrate
;
_space_group_IT_number 2
_symmetry_cell_setting triclinic
_symmetry_space_group_name_Hall '-P 1'
_symmetry_space_group_name_H-M 'P -1'
_atom_sites_solution_hydrogens geom
_atom_sites_solution_primary direct
_atom_sites_solution_secondary difmap
_audit_creation_method SHELXL97
_cell_angle_alpha 109.796(5)
_cell_angle_beta 92.666(6)
_cell_angle_gamma 108.745(5)
_cell_formula_units_Z 12
_cell_length_a 9.3235(10)
_cell_length_b 12.1765(14)
_cell_length_c 15.5502(15)
_cell_measurement_reflns_used 13849
_cell_measurement_temperature 90.0(5)
_cell_measurement_theta_max 35.6
_cell_measurement_theta_min 2.5
_cell_volume 1548.9(3)
_computing_cell_refinement 'DENZO and SCALEPACK (Otwinowski & Minor, 1997)'
_computing_data_collection 'COLLECT (Nonius, 2000)'
_computing_data_reduction 'DENZO and SCALEPACK (Otwinowski & Minor, 1997)'
_computing_molecular_graphics 'CrystalMaker (Version 8.3.1 for Mac; Palmer, 2010)'
_computing_publication_material 'SHELXL97 (Sheldrick, 2008)'
_computing_structure_refinement 'SHELXL97 (Sheldrick, 2008)'
_computing_structure_solution 'SIR97 (Altomare  <i>et al.</i>, 1999)'
_diffrn_ambient_temperature 90.0(5)
_diffrn_measured_fraction_theta_full 0.999
_diffrn_measured_fraction_theta_max 0.990
_diffrn_measurement_device_type 'Nonius KappaCCD with Oxford Cryostream'
_diffrn_measurement_method '\w and \f scans'
_diffrn_radiation_monochromator graphite
_diffrn_radiation_source 'fine-focus sealed tube'
_diffrn_radiation_type MoK\a
_diffrn_radiation_wavelength 0.71073
_diffrn_reflns_av_R_equivalents 0.042
_diffrn_reflns_av_sigmaI/netI 0.0533
_diffrn_reflns_limit_h_max 15
_diffrn_reflns_limit_h_min -15
_diffrn_reflns_limit_k_max 19
_diffrn_reflns_limit_k_min -19
_diffrn_reflns_limit_l_max 25
_diffrn_reflns_limit_l_min -25
_diffrn_reflns_number 56149
_diffrn_reflns_theta_full 25.00
_diffrn_reflns_theta_max 35.6
_diffrn_reflns_theta_min 2.6
_exptl_absorpt_coefficient_mu 18.031
_exptl_absorpt_correction_T_max 0.365
_exptl_absorpt_correction_T_min 0.173
_exptl_absorpt_correction_type multi-scan
_exptl_absorpt_process_details '(HKL SCALEPACK; Otwinowski & Minor 1997)'
_exptl_crystal_colour colourless
_exptl_crystal_density_diffrn 3.539
_exptl_crystal_density_method 'not measured'
_exptl_crystal_description lath
_exptl_crystal_F_000 1488
_exptl_crystal_size_max 0.15
_exptl_crystal_size_mid 0.10
_exptl_crystal_size_min 0.07
_refine_diff_density_max 5.71
_refine_diff_density_min -5.73
_refine_ls_extinction_coef 0.00105(9)
_refine_ls_extinction_expression Fc^*^=kFc[1+0.001xFc^2^\l^3^/sin(2\q)]^-1/4^
_refine_ls_extinction_method 'SHELXL97 (Sheldrick, 2008)'
_refine_ls_goodness_of_fit_ref 1.005
_refine_ls_hydrogen_treatment constr
_refine_ls_matrix_type full
_refine_ls_number_parameters 413
_refine_ls_number_reflns 14105
_refine_ls_number_restraints 0
_refine_ls_restrained_S_all 1.005
_refine_ls_R_factor_all 0.057
_refine_ls_R_factor_gt 0.044
_refine_ls_shift/su_max 0.002
_refine_ls_shift/su_mean 0.000
_refine_ls_structure_factor_coef Fsqd
_refine_ls_weighting_details 'calc w = 1/[\s^2^(Fo^2^)+(0.0800P)^2^] where P=(Fo^2^+2Fc^2^)/3'
_refine_ls_weighting_scheme calc
_refine_ls_wR_factor_gt 0.113
_refine_ls_wR_factor_ref 0.120
_reflns_number_gt 11613
_reflns_number_total 14105
_reflns_threshold_expression I>2\s(I)
_cod_data_source_file gd3360.cif
_cod_data_source_block I
_cod_original_formula_sum 'C2 H6 O4.50 Yb'
_cod_database_code 2017827
_cod_database_fobs_code 2017827

loop_
_symmetry_equiv_pos_as_xyz
'x, y, z'
'-x, -y, -z'

loop_
_atom_site_type_symbol
_atom_site_label
_atom_site_fract_x
_atom_site_fract_y
_atom_site_fract_z
_atom_site_U_iso_or_equiv
_atom_site_adp_type
_atom_site_calc_flag
_atom_site_refinement_flags
_atom_site_occupancy
_atom_site_disorder_assembly
_atom_site_disorder_group
Yb Yb1 0.49629(3) 0.66955(2) 0.221061(17) 0.00577(5) Uani d . 1 . .
Yb Yb2 0.78616(3) 0.92281(2) 0.433478(17) 0.00506(5) Uani d . 1 . .
Yb Yb3 0.57975(3) 0.60690(2) 0.432760(17) 0.00505(5) Uani d . 1 . .
Yb Yb4 0.99763(3) 0.76052(2) 0.527080(17) 0.00515(5) Uani d . 1 . .
Yb Yb5 0.78609(3) 0.43045(2) 0.474671(17) 0.00524(5) Uani d . 1 . .
Yb Yb6 0.62550(3) 0.17451(2) 0.555417(17) 0.00491(5) Uani d . 1 . .
O O1 0.3519(5) 0.4564(4) 0.1714(3) 0.0100(8) Uani d . 1 . .
O O2 0.3642(5) 0.5147(4) 0.0521(3) 0.0112(8) Uani d . 1 . .
O O3 0.2685(5) 0.6943(4) 0.1948(3) 0.0090(7) Uani d . 1 . .
O O4 0.2070(5) 0.8096(4) 0.3231(3) 0.0089(7) Uani d . 1 . .
O O5 0.5618(5) 0.8118(4) 0.1534(3) 0.0109(8) Uani d . 1 . .
O O6 0.5164(6) 0.9833(5) 0.2364(4) 0.0144(9) Uani d . 1 . .
O O7 0.8945(5) 0.9595(5) 0.3128(4) 0.0132(9) Uani d . 1 . .
O O8 0.9864(5) 1.1546(4) 0.3174(3) 0.0100(8) Uani d . 1 . .
O O9 0.5511(5) 0.4219(4) 0.3195(4) 0.0123(8) Uani d . 1 . .
O O10 0.7087(5) 0.3183(4) 0.3199(3) 0.0107(8) Uani d . 1 . .
O O11 1.0490(5) 0.4746(4) 0.2721(3) 0.0109(8) Uani d . 1 . .
O O12 0.8695(5) 0.5471(5) 0.2417(3) 0.0125(8) Uani d . 1 . .
O O13 0.6967(5) 0.7100(4) 0.3340(3) 0.0071(7) Uani d . 1 . .
H H13 0.7806 0.6822 0.3078 0.009 Uiso calc R 1 . .
O O14 0.5458(5) 0.8572(4) 0.3468(3) 0.0071(7) Uani d . 1 . .
H H14 0.5372 0.9231 0.3243 0.009 Uiso calc R 1 . .
O O15 0.3974(5) 0.6328(4) 0.3448(3) 0.0073(7) Uani d . 1 . .
H H15 0.2974 0.5606 0.3254 0.009 Uiso calc R 1 . .
O O16 0.7731(5) 0.7995(4) 0.5244(3) 0.0080(7) Uani d . 1 . .
H H16 0.7508 0.8377 0.5877 0.010 Uiso calc R 1 . .
O O17 1.0272(5) 0.8961(4) 0.4520(3) 0.0072(7) Uani d . 1 . .
H H17 1.0642 0.8679 0.3919 0.009 Uiso calc R 1 . .
O O18 0.6157(5) 0.9696(4) 0.5337(3) 0.0059(7) Uani d . 1 . .
H H18 0.6377 0.9597 0.5937 0.007 Uiso calc R 1 . .
O O19 0.7492(5) 1.1080(4) 0.4293(3) 0.0071(7) Uani d . 1 . .
H H19 0.6977 1.0986 0.3680 0.009 Uiso calc R 1 . .
O O20 0.8224(5) 0.5875(4) 0.4221(3) 0.0068(7) Uani d . 1 . .
H H20 0.8467 0.5671 0.3579 0.008 Uiso calc R 1 . .
O O21 0.9950(5) 0.6010(4) 0.5750(3) 0.0077(7) Uani d . 1 . .
H H21 0.9934 0.6194 0.6426 0.009 Uiso calc R 1 . .
O O22 0.6434(5) 0.5412(4) 0.5500(3) 0.0061(7) Uani d . 1 . .
H H22 0.7011 0.6115 0.6095 0.007 Uiso calc R 1 . .
O O23 0.5555(5) 0.2835(4) 0.4718(3) 0.0075(7) Uani d . 1 . .
H H23 0.4966 0.2286 0.4079 0.009 Uiso calc R 1 . .
O O24 0.8515(5) 0.3315(4) 0.5607(3) 0.0061(7) Uani d . 1 . .
H H24 0.9053 0.3888 0.6252 0.007 Uiso calc R 1 . .
O O25 0.6682(5) 0.5906(4) 0.1399(3) 0.0123(8) Uani d . 1 . .
H H25A 0.6325 0.5637 0.0831 0.018 Uiso d R 1 . .
H H25B 0.7373 0.5717 0.1612 0.018 Uiso d R 1 . .
O O26 0.7653(5) 0.7131(5) 0.7411(4) 0.0141(9) Uani d . 1 . .
H H26A 0.7252 0.6577 0.7625 0.021 Uiso d R 1 . .
H H26B 0.7787 0.7890 0.7700 0.021 Uiso d R 1 . .
O O27 0.6610(5) 0.8794(5) 0.6952(4) 0.0136(9) Uani d . 1 . .
C C1 0.3228(7) 0.4288(6) 0.0847(4) 0.0109(10) Uani d . 1 . .
C C2 0.2448(7) 0.2948(6) 0.0213(5) 0.0137(11) Uani d . 1 . .
H H2A 0.1734 0.2895 -0.0295 0.021 Uiso calc R 1 . .
H H2B 0.1879 0.2468 0.0561 0.021 Uiso calc R 1 . .
H H2C 0.3222 0.2606 -0.0043 0.021 Uiso calc R 1 . .
C C3 0.1914(7) 0.7564(6) 0.2346(4) 0.0089(10) Uani d . 1 . .
C C4 0.0770(8) 0.7763(7) 0.1759(5) 0.0150(12) Uani d . 1 . .
H H4A 0.1276 0.8519 0.1632 0.023 Uiso calc R 1 . .
H H4B -0.0077 0.7861 0.2090 0.023 Uiso calc R 1 . .
H H4C 0.0366 0.7041 0.1172 0.023 Uiso calc R 1 . .
C C5 0.5133(7) 0.8994(6) 0.1606(5) 0.0124(11) Uani d . 1 . .
C C6 0.4453(11) 0.9005(8) 0.0711(6) 0.0271(17) Uani d . 1 . .
H H6A 0.4077 0.9700 0.0848 0.041 Uiso calc R 1 . .
H H6B 0.3597 0.8214 0.0382 0.041 Uiso calc R 1 . .
H H6C 0.5243 0.9108 0.0321 0.041 Uiso calc R 1 . .
C C7 0.9324(6) 1.0375(6) 0.2734(4) 0.0081(9) Uani d . 1 . .
C C8 0.9117(8) 0.9940(6) 0.1697(4) 0.0134(11) Uani d . 1 . .
H H8A 0.8591 1.0404 0.1484 0.020 Uiso calc R 1 . .
H H8B 0.8500 0.9044 0.1423 0.020 Uiso calc R 1 . .
H H8C 1.0126 1.0086 0.1504 0.020 Uiso calc R 1 . .
C C9 0.6108(7) 0.3434(5) 0.2781(4) 0.0083(9) Uani d . 1 . .
C C10 0.5659(7) 0.2777(6) 0.1743(5) 0.0132(11) Uani d . 1 . .
H H10A 0.6330 0.2307 0.1511 0.020 Uiso calc R 1 . .
H H10B 0.5765 0.3395 0.1456 0.020 Uiso calc R 1 . .
H H10C 0.4588 0.2200 0.1587 0.020 Uiso calc R 1 . .
C C11 0.9558(6) 0.4845(6) 0.2168(5) 0.0102(10) Uani d . 1 . .
C C12 0.9491(7) 0.4201(7) 0.1130(5) 0.0144(11) Uani d . 1 . .
H H12A 0.8547 0.4149 0.0788 0.022 Uiso calc R 1 . .
H H12B 0.9498 0.3357 0.1000 0.022 Uiso calc R 1 . .
H H12C 1.0386 0.4684 0.0937 0.022 Uiso calc R 1 . .

loop_
_atom_site_aniso_label
_atom_site_aniso_U_11
_atom_site_aniso_U_22
_atom_site_aniso_U_33
_atom_site_aniso_U_12
_atom_site_aniso_U_13
_atom_site_aniso_U_23
Yb1 0.00629(10) 0.00545(10) 0.00607(10) 0.00274(8) 0.00109(8) 0.00215(8)
Yb2 0.00457(10) 0.00432(10) 0.00679(10) 0.00197(7) 0.00097(7) 0.00234(8)
Yb3 0.00482(10) 0.00466(10) 0.00673(10) 0.00237(7) 0.00146(7) 0.00271(8)
Yb4 0.00466(10) 0.00412(10) 0.00744(11) 0.00204(8) 0.00118(8) 0.00262(8)
Yb5 0.00474(10) 0.00436(10) 0.00760(11) 0.00221(7) 0.00129(7) 0.00284(8)
Yb6 0.00463(10) 0.00428(10) 0.00648(10) 0.00201(7) 0.00134(7) 0.00234(8)
O1 0.014(2) 0.0068(18) 0.0091(19) 0.0021(15) 0.0016(15) 0.0048(15)
O2 0.0101(18) 0.0101(19) 0.014(2) 0.0030(16) 0.0008(16) 0.0058(17)
O3 0.0091(18) 0.0097(19) 0.0096(19) 0.0065(15) 0.0029(15) 0.0023(16)
O4 0.0063(17) 0.0122(19) 0.0097(19) 0.0032(15) 0.0003(14) 0.0063(16)
O5 0.0135(19) 0.0101(19) 0.015(2) 0.0075(16) 0.0069(17) 0.0081(17)
O6 0.023(2) 0.010(2) 0.012(2) 0.0090(18) 0.0042(18) 0.0032(17)
O7 0.016(2) 0.016(2) 0.017(2) 0.0093(18) 0.0108(18) 0.0132(19)
O8 0.0127(19) 0.0057(17) 0.0078(19) 0.0022(15) -0.0003(15) -0.0007(15)
O9 0.0085(18) 0.0077(19) 0.016(2) 0.0029(15) 0.0043(16) -0.0010(17)
O10 0.0119(19) 0.012(2) 0.0083(19) 0.0052(16) 0.0000(15) 0.0028(16)
O11 0.0116(19) 0.017(2) 0.0064(18) 0.0074(17) 0.0005(15) 0.0059(17)
O12 0.0110(19) 0.018(2) 0.011(2) 0.0080(17) 0.0034(16) 0.0048(18)
O13 0.0065(16) 0.0081(18) 0.0098(19) 0.0048(14) 0.0022(14) 0.0047(15)
O14 0.0066(16) 0.0072(17) 0.0082(18) 0.0037(14) 0.0006(14) 0.0027(15)
O15 0.0094(17) 0.0063(17) 0.0061(17) 0.0029(14) 0.0014(14) 0.0022(14)
O16 0.0071(17) 0.0068(17) 0.0112(19) 0.0041(14) 0.0016(14) 0.0032(15)
O17 0.0059(16) 0.0043(16) 0.0120(19) 0.0017(13) 0.0018(14) 0.0039(15)
O18 0.0096(17) 0.0017(15) 0.0041(16) -0.0001(13) -0.0010(13) 0.0004(13)
O19 0.0066(16) 0.0057(17) 0.0096(19) 0.0042(14) 0.0023(14) 0.0015(15)
O20 0.0054(16) 0.0036(16) 0.0126(19) 0.0012(13) 0.0020(14) 0.0049(15)
O21 0.0089(17) 0.0064(17) 0.0112(19) 0.0034(14) 0.0029(15) 0.0064(15)
O22 0.0082(17) 0.0046(16) 0.0060(17) 0.0034(14) 0.0022(14) 0.0014(14)
O23 0.0093(17) 0.0080(18) 0.0065(18) 0.0051(15) -0.0005(14) 0.0029(15)
O24 0.0060(16) 0.0051(16) 0.0073(18) 0.0020(13) 0.0010(14) 0.0023(14)
O25 0.013(2) 0.016(2) 0.0075(19) 0.0100(17) 0.0002(16) 0.0003(17)
O26 0.016(2) 0.012(2) 0.018(2) 0.0044(17) 0.0041(18) 0.0098(19)
O27 0.017(2) 0.016(2) 0.013(2) 0.0104(18) 0.0040(17) 0.0064(18)
C1 0.010(2) 0.011(3) 0.008(2) 0.003(2) 0.0002(19) 0.000(2)
C2 0.016(3) 0.010(3) 0.011(3) 0.001(2) 0.000(2) 0.002(2)
C3 0.009(2) 0.010(2) 0.009(2) 0.0033(19) 0.0034(19) 0.004(2)
C4 0.018(3) 0.018(3) 0.011(3) 0.013(2) -0.002(2) 0.004(2)
C5 0.013(3) 0.010(3) 0.018(3) 0.005(2) 0.005(2) 0.008(2)
C6 0.048(5) 0.025(4) 0.016(3) 0.021(4) 0.002(3) 0.011(3)
C7 0.008(2) 0.010(2) 0.007(2) 0.0041(19) 0.0021(18) 0.0025(19)
C8 0.018(3) 0.010(3) 0.009(3) 0.002(2) 0.001(2) 0.001(2)
C9 0.009(2) 0.006(2) 0.010(2) 0.0013(18) 0.0025(19) 0.0039(19)
C10 0.012(3) 0.013(3) 0.010(3) 0.005(2) -0.001(2) 0.000(2)
C11 0.003(2) 0.015(3) 0.012(3) 0.0017(19) 0.0027(18) 0.005(2)
C12 0.014(3) 0.019(3) 0.009(3) 0.006(2) 0.004(2) 0.002(2)

loop_
_atom_type_symbol
_atom_type_description
_atom_type_scat_dispersion_real
_atom_type_scat_dispersion_imag
_atom_type_scat_source
C C 0.0033 0.0016 'International Tables Vol C Tables 4.2.6.8 and 6.1.1.4'
H H 0.0000 0.0000 'International Tables Vol C Tables 4.2.6.8 and 6.1.1.4'
O O 0.0106 0.0060 'International Tables Vol C Tables 4.2.6.8 and 6.1.1.4'
Yb Yb -0.3850 5.5486 'International Tables Vol C Tables 4.2.6.8 and 6.1.1.4'

loop_
_geom_angle_atom_site_label_1
_geom_angle_atom_site_label_2
_geom_angle_atom_site_label_3
_geom_angle_site_symmetry_1
_geom_angle_site_symmetry_3
_geom_angle
_geom_angle_publ_flag
O5 Yb1 O3 . . 78.42(16) ?
O5 Yb1 O15 . . 143.46(16) ?
O3 Yb1 O15 . . 81.87(15) ?
O5 Yb1 O13 . . 110.23(16) ?
O3 Yb1 O13 . . 144.55(16) ?
O15 Yb1 O13 . . 71.19(15) ?
O5 Yb1 O25 . . 85.09(16) ?
O3 Yb1 O25 . . 140.34(16) ?
O15 Yb1 O25 . . 128.09(16) ?
O13 Yb1 O25 . . 75.06(16) ?
O5 Yb1 O1 . . 135.62(17) ?
O3 Yb1 O1 . . 86.02(16) ?
O15 Yb1 O1 . . 72.37(16) ?
O13 Yb1 O1 . . 106.46(15) ?
O25 Yb1 O1 . . 81.02(16) ?
O5 Yb1 O14 . . 77.83(16) ?
O3 Yb1 O14 . . 81.96(15) ?
O15 Yb1 O14 . . 69.12(15) ?
O13 Yb1 O14 . . 67.33(15) ?
O25 Yb1 O14 . . 129.42(15) ?
O1 Yb1 O14 . . 140.86(15) ?
O5 Yb1 O2 . . 83.34(16) ?
O3 Yb1 O2 . . 73.63(15) ?
O15 Yb1 O2 . . 119.94(15) ?
O13 Yb1 O2 . . 140.07(14) ?
O25 Yb1 O2 . . 68.76(15) ?
O1 Yb1 O2 . . 52.33(15) ?
O14 Yb1 O2 . . 151.70(14) ?
O7 Yb2 O14 . . 89.42(17) ?
O7 Yb2 O18 . . 143.95(15) ?
O14 Yb2 O18 . . 71.08(15) ?
O7 Yb2 O13 . . 85.21(16) ?
O14 Yb2 O13 . . 66.98(14) ?
O18 Yb2 O13 . . 112.51(14) ?
O7 Yb2 O16 . . 140.88(15) ?
O14 Yb2 O16 . . 108.25(14) ?
O18 Yb2 O16 . . 75.06(14) ?
O13 Yb2 O16 . . 71.19(15) ?
O7 Yb2 O17 . 2_776 93.85(17) ?
O14 Yb2 O17 . 2_776 140.76(14) ?
O18 Yb2 O17 . 2_776 84.11(14) ?
O13 Yb2 O17 . 2_776 152.25(14) ?
O16 Yb2 O17 . 2_776 93.40(15) ?
O7 Yb2 O17 . . 76.19(16) ?
O14 Yb2 O17 . . 148.94(15) ?
O18 Yb2 O17 . . 134.30(15) ?
O13 Yb2 O17 . . 84.28(14) ?
O16 Yb2 O17 . . 70.91(14) ?
O17 Yb2 O17 2_776 . 68.66(17) ?
O7 Yb2 O19 . . 73.97(15) ?
O14 Yb2 O19 . . 73.51(14) ?
O18 Yb2 O19 . . 71.56(14) ?
O13 Yb2 O19 . . 135.24(15) ?
O16 Yb2 O19 . . 143.86(15) ?
O17 Yb2 O19 2_776 . 69.95(14) ?
O17 Yb2 O19 . . 126.27(14) ?
O9 Yb3 O15 . . 90.69(16) ?
O9 Yb3 O23 . 2_666 143.01(15) ?
O15 Yb3 O23 . 2_666 69.45(15) ?
O9 Yb3 O22 . . 92.37(16) ?
O15 Yb3 O22 . . 149.26(14) ?
O23 Yb3 O22 2_666 . 90.49(14) ?
O9 Yb3 O20 . . 70.83(16) ?
O15 Yb3 O20 . . 137.84(15) ?
O23 Yb3 O20 2_666 . 143.75(15) ?
O22 Yb3 O20 . . 71.32(14) ?
O9 Yb3 O16 . . 140.41(15) ?
O15 Yb3 O16 . . 111.82(15) ?
O23 Yb3 O16 2_666 . 76.56(15) ?
O22 Yb3 O16 . . 84.26(15) ?
O20 Yb3 O16 . . 70.76(15) ?
O9 Yb3 O22 . 2_666 74.37(15) ?
O15 Yb3 O22 . 2_666 81.02(14) ?
O23 Yb3 O22 2_666 2_666 71.96(14) ?
O22 Yb3 O22 . 2_666 70.45(17) ?
O20 Yb3 O22 . 2_666 126.14(13) ?
O16 Yb3 O22 . 2_666 138.89(15) ?
O9 Yb3 O13 . . 88.63(16) ?
O15 Yb3 O13 . . 69.62(14) ?
O23 Yb3 O13 2_666 . 111.37(14) ?
O22 Yb3 O13 . . 141.01(14) ?
O20 Yb3 O13 . . 72.30(14) ?
O16 Yb3 O13 . . 70.90(15) ?
O22 Yb3 O13 2_666 . 145.87(15) ?
O20 Yb4 O8 . 2_776 129.82(16) ?
O20 Yb4 O17 . . 100.84(15) ?
O8 Yb4 O17 2_776 . 115.41(16) ?
O20 Yb4 O16 . . 74.23(15) ?
O8 Yb4 O16 2_776 . 83.24(16) ?
O17 Yb4 O16 . . 74.23(15) ?
O20 Yb4 O24 . 2_766 78.00(15) ?
O8 Yb4 O24 2_776 2_766 131.21(16) ?
O17 Yb4 O24 . 2_766 91.12(15) ?
O16 Yb4 O24 . 2_766 145.22(16) ?
O20 Yb4 O21 . . 74.24(16) ?
O8 Yb4 O21 2_776 . 76.42(16) ?
O17 Yb4 O21 . . 166.26(16) ?
O16 Yb4 O21 . . 115.65(15) ?
O24 Yb4 O21 2_766 . 75.37(15) ?
O20 Yb4 O19 . 2_776 146.93(15) ?
O8 Yb4 O19 2_776 2_776 79.25(16) ?
O17 Yb4 O19 . 2_776 73.61(15) ?
O16 Yb4 O19 . 2_776 131.77(15) ?
O24 Yb4 O19 2_766 2_776 69.67(15) ?
O21 Yb4 O19 . 2_776 103.29(15) ?
O24 Yb5 O20 . . 155.16(15) ?
O24 Yb5 O10 . . 116.35(16) ?
O20 Yb5 O10 . . 79.96(16) ?
O24 Yb5 O22 . . 109.70(15) ?
O20 Yb5 O22 . . 74.35(15) ?
O10 Yb5 O22 . . 118.13(16) ?
O24 Yb5 O23 . . 76.28(14) ?
O20 Yb5 O23 . . 127.24(14) ?
O10 Yb5 O23 . . 78.72(16) ?
O22 Yb5 O23 . . 74.44(15) ?
O24 Yb5 O21 . 2_766 75.69(14) ?
O20 Yb5 O21 . 2_766 91.52(14) ?
O10 Yb5 O21 . 2_766 76.26(16) ?
O22 Yb5 O21 . 2_766 156.61(15) ?
O23 Yb5 O21 . 2_766 128.38(14) ?
O24 Yb5 O21 . . 82.93(14) ?
O20 Yb5 O21 . . 72.97(15) ?
O10 Yb5 O21 . . 138.49(16) ?
O22 Yb5 O21 . . 84.25(15) ?
O23 Yb5 O21 . . 142.78(15) ?
O21 Yb5 O21 2_766 . 73.68(18) ?
O14 Yb6 O4 2_666 2_666 81.56(15) ?
O14 Yb6 O24 2_666 . 136.47(15) ?
O4 Yb6 O24 2_666 . 75.92(15) ?
O14 Yb6 O23 2_666 . 108.99(14) ?
O4 Yb6 O23 2_666 . 145.22(15) ?
O24 Yb6 O23 . . 74.12(14) ?
O14 Yb6 O19 2_666 1_545 153.93(15) ?
O4 Yb6 O19 2_666 1_545 100.99(15) ?
O24 Yb6 O19 . 1_545 68.11(14) ?
O23 Yb6 O19 . 1_545 83.83(14) ?
O14 Yb6 O18 2_666 2_666 71.02(15) ?
O4 Yb6 O18 2_666 2_666 136.21(14) ?
O24 Yb6 O18 . 2_666 145.95(14) ?
O23 Yb6 O18 . 2_666 77.47(14) ?
O19 Yb6 O18 1_545 2_666 90.67(14) ?
O14 Yb6 O18 2_666 1_545 84.43(14) ?
O4 Yb6 O18 2_666 1_545 72.51(15) ?
O24 Yb6 O18 . 1_545 122.07(14) ?
O23 Yb6 O18 . 1_545 139.82(15) ?
O19 Yb6 O18 1_545 1_545 71.92(14) ?
O18 Yb6 O18 2_666 1_545 71.45(16) ?
O14 Yb6 O15 2_666 2_666 67.72(14) ?
O4 Yb6 O15 2_666 2_666 88.04(15) ?
O24 Yb6 O15 . 2_666 74.67(14) ?
O23 Yb6 O15 . 2_666 67.34(15) ?
O19 Yb6 O15 1_545 2_666 137.91(14) ?
O18 Yb6 O15 2_666 2_666 110.92(14) ?
O18 Yb6 O15 1_545 2_666 148.26(14) ?
C1 O1 Yb1 . . 100.5(4) ?
C1 O2 Yb1 . . 87.3(4) ?
C3 O3 Yb1 . . 140.3(4) ?
C3 O4 Yb6 . 2_666 132.4(4) ?
C5 O5 Yb1 . . 128.9(4) ?
C7 O7 Yb2 . . 143.8(4) ?
C7 O8 Yb4 . 2_776 121.6(4) ?
C9 O9 Yb3 . . 148.3(4) ?
C9 O10 Yb5 . . 116.9(4) ?
Yb1 O13 Yb2 . . 109.94(16) ?
Yb1 O13 Yb3 . . 104.86(16) ?
Yb2 O13 Yb3 . . 102.42(17) ?
Yb1 O13 H13 . . 112.9 ?
Yb2 O13 H13 . . 112.9 ?
Yb3 O13 H13 . . 112.9 ?
Yb6 O14 Yb2 2_666 . 105.86(17) ?
Yb6 O14 Yb1 2_666 . 109.38(17) ?
Yb2 O14 Yb1 . . 110.93(16) ?
Yb6 O14 H14 2_666 . 110.2 ?
Yb2 O14 H14 . . 110.2 ?
Yb1 O14 H14 . . 110.2 ?
Yb1 O15 Yb3 . . 108.59(17) ?
Yb1 O15 Yb6 . 2_666 106.69(16) ?
Yb3 O15 Yb6 . 2_666 103.69(17) ?
Yb1 O15 H15 . . 112.4 ?
Yb3 O15 H15 . . 112.4 ?
Yb6 O15 H15 2_666 . 112.4 ?
Yb4 O16 Yb3 . . 105.81(17) ?
Yb4 O16 Yb2 . . 107.38(16) ?
Yb3 O16 Yb2 . . 103.19(17) ?
Yb4 O16 H16 . . 113.2 ?
Yb3 O16 H16 . . 113.2 ?
Yb2 O16 H16 . . 113.2 ?
Yb4 O17 Yb2 . 2_776 99.23(17) ?
Yb4 O17 Yb2 . . 106.93(16) ?
Yb2 O17 Yb2 2_776 . 111.34(17) ?
Yb4 O17 H17 . . 112.8 ?
Yb2 O17 H17 2_776 . 112.8 ?
Yb2 O17 H17 . . 112.8 ?
Yb2 O18 Yb6 . 2_666 102.35(16) ?
Yb2 O18 Yb6 . 1_565 107.75(15) ?
Yb6 O18 Yb6 2_666 1_565 108.55(16) ?
Yb2 O18 H18 . . 112.5 ?
Yb6 O18 H18 2_666 . 112.5 ?
Yb6 O18 H18 1_565 . 112.5 ?
Yb4 O19 Yb6 2_776 1_565 106.54(17) ?
Yb4 O19 Yb2 2_776 . 97.84(15) ?
Yb6 O19 Yb2 1_565 . 106.01(16) ?
Yb4 O19 H19 2_776 . 114.9 ?
Yb6 O19 H19 1_565 . 114.9 ?
Yb2 O19 H19 . . 114.9 ?
Yb4 O20 Yb5 . . 108.24(18) ?
Yb4 O20 Yb3 . . 107.82(17) ?
Yb5 O20 Yb3 . . 98.48(15) ?
Yb4 O20 H20 . . 113.7 ?
Yb5 O20 H20 . . 113.7 ?
Yb3 O20 H20 . . 113.7 ?
Yb4 O21 Yb5 . 2_766 99.82(15) ?
Yb4 O21 Yb5 . . 103.46(17) ?
Yb5 O21 Yb5 2_766 . 106.32(18) ?
Yb4 O21 H21 . . 115.2 ?
Yb5 O21 H21 2_766 . 115.2 ?
Yb5 O21 H21 . . 115.2 ?
Yb5 O22 Yb3 . . 98.27(16) ?
Yb5 O22 Yb3 . 2_666 106.16(16) ?
Yb3 O22 Yb3 . 2_666 109.55(17) ?
Yb5 O22 H22 . . 113.9 ?
Yb3 O22 H22 . . 113.9 ?
Yb3 O22 H22 2_666 . 113.9 ?
Yb5 O23 Yb3 . 2_666 106.37(17) ?
Yb5 O23 Yb6 . . 103.61(16) ?
Yb3 O23 Yb6 2_666 . 104.45(16) ?
Yb5 O23 H23 . . 113.8 ?
Yb3 O23 H23 2_666 . 113.8 ?
Yb6 O23 H23 . . 113.8 ?
Yb5 O24 Yb4 . 2_766 101.70(16) ?
Yb5 O24 Yb6 . . 105.88(16) ?
Yb4 O24 Yb6 2_766 . 108.04(17) ?
Yb5 O24 H24 . . 113.4 ?
Yb4 O24 H24 2_766 . 113.4 ?
Yb6 O24 H24 . . 113.4 ?
Yb1 O25 H25A . . 107.3 ?
Yb1 O25 H25B . . 126.9 ?
H25A O25 H25B . . 123.5 ?
H26A O26 H26B . . 122.2 ?
O1 C1 O2 . . 119.6(6) ?
O1 C1 C2 . . 119.7(6) ?
O2 C1 C2 . . 120.6(6) ?
O1 C1 Yb1 . . 53.6(3) ?
O2 C1 Yb1 . . 66.2(3) ?
C2 C1 Yb1 . . 171.2(5) ?
C1 C2 H2A . . 109.5 ?
C1 C2 H2B . . 109.5 ?
H2A C2 H2B . . 109.5 ?
C1 C2 H2C . . 109.5 ?
H2A C2 H2C . . 109.5 ?
H2B C2 H2C . . 109.5 ?
O3 C3 O4 . . 124.5(6) ?
O3 C3 C4 . . 118.3(6) ?
O4 C3 C4 . . 117.2(5) ?
C3 C4 H4A . . 109.5 ?
C3 C4 H4B . . 109.5 ?
H4A C4 H4B . . 109.5 ?
C3 C4 H4C . . 109.5 ?
H4A C4 H4C . . 109.5 ?
H4B C4 H4C . . 109.5 ?
O5 C5 O6 . . 124.6(6) ?
O5 C5 C6 . . 116.3(6) ?
O6 C5 C6 . . 119.0(6) ?
C5 C6 H6A . . 109.5 ?
C5 C6 H6B . . 109.5 ?
H6A C6 H6B . . 109.5 ?
C5 C6 H6C . . 109.5 ?
H6A C6 H6C . . 109.5 ?
H6B C6 H6C . . 109.5 ?
O7 C7 O8 . . 123.2(6) ?
O7 C7 C8 . . 120.6(6) ?
O8 C7 C8 . . 116.2(5) ?
C7 C8 H8A . . 109.5 ?
C7 C8 H8B . . 109.5 ?
H8A C8 H8B . . 109.5 ?
C7 C8 H8C . . 109.5 ?
H8A C8 H8C . . 109.5 ?
H8B C8 H8C . . 109.5 ?
O9 C9 O10 . . 122.9(6) ?
O9 C9 C10 . . 118.9(6) ?
O10 C9 C10 . . 118.2(5) ?
C9 C10 H10A . . 109.5 ?
C9 C10 H10B . . 109.5 ?
H10A C10 H10B . . 109.5 ?
C9 C10 H10C . . 109.5 ?
H10A C10 H10C . . 109.5 ?
H10B C10 H10C . . 109.5 ?
O11 C11 O12 . . 124.2(6) ?
O11 C11 C12 . . 118.0(5) ?
O12 C11 C12 . . 117.8(6) ?
C11 C12 H12A . . 109.5 ?
C11 C12 H12B . . 109.5 ?
H12A C12 H12B . . 109.5 ?
C11 C12 H12C . . 109.5 ?
H12A C12 H12C . . 109.5 ?
H12B C12 H12C . . 109.5 ?

loop_
_geom_bond_atom_site_label_1
_geom_bond_atom_site_label_2
_geom_bond_site_symmetry_2
_geom_bond_distance
_geom_bond_publ_flag
Yb1 O5 . 2.257(4) ?
Yb1 O3 . 2.276(4) ?
Yb1 O15 . 2.288(4) ?
Yb1 O13 . 2.310(4) ?
Yb1 O25 . 2.333(4) ?
Yb1 O1 . 2.333(4) ?
Yb1 O14 . 2.338(4) ?
Yb1 O2 . 2.613(5) ?
Yb2 O7 . 2.279(4) ?
Yb2 O14 . 2.306(4) ?
Yb2 O18 . 2.343(4) ?
Yb2 O13 . 2.362(4) ?
Yb2 O16 . 2.367(4) ?
Yb2 O17 2_776 2.377(4) ?
Yb2 O17 . 2.390(4) ?
Yb2 O19 . 2.409(4) ?
Yb3 O9 . 2.265(5) ?
Yb3 O15 . 2.298(4) ?
Yb3 O23 2_666 2.342(4) ?
Yb3 O22 . 2.346(4) ?
Yb3 O20 . 2.357(4) ?
Yb3 O16 . 2.358(4) ?
Yb3 O22 2_666 2.371(4) ?
Yb3 O13 . 2.388(4) ?
Yb4 O20 . 2.232(4) ?
Yb4 O8 2_776 2.261(5) ?
Yb4 O17 . 2.282(4) ?
Yb4 O16 . 2.291(4) ?
Yb4 O24 2_766 2.292(4) ?
Yb4 O21 . 2.298(4) ?
Yb4 O19 2_776 2.298(4) ?
Yb5 O24 . 2.258(4) ?
Yb5 O20 . 2.260(4) ?
Yb5 O10 . 2.271(5) ?
Yb5 O22 . 2.278(4) ?
Yb5 O23 . 2.300(4) ?
Yb5 O21 2_766 2.314(4) ?
Yb5 O21 . 2.338(5) ?
Yb6 O14 2_666 2.289(4) ?
Yb6 O4 2_666 2.308(4) ?
Yb6 O24 . 2.322(4) ?
Yb6 O23 . 2.350(4) ?
Yb6 O19 1_545 2.360(4) ?
Yb6 O18 2_666 2.363(4) ?
Yb6 O18 1_545 2.373(4) ?
Yb6 O15 2_666 2.418(4) ?
O1 C1 . 1.267(8) ?
O2 C1 . 1.272(7) ?
O3 C3 . 1.243(7) ?
O4 C3 . 1.285(8) ?
O4 Yb6 2_666 2.308(4) ?
O5 C5 . 1.261(7) ?
O6 C5 . 1.264(8) ?
O7 C7 . 1.265(7) ?
O8 C7 . 1.265(7) ?
O8 Yb4 2_776 2.261(5) ?
O9 C9 . 1.263(7) ?
O10 C9 . 1.268(7) ?
O11 C11 . 1.256(7) ?
O12 C11 . 1.265(7) ?
O13 H13 . 1.0000 ?
O14 Yb6 2_666 2.289(4) ?
O14 H14 . 1.0000 ?
O15 Yb6 2_666 2.418(4) ?
O15 H15 . 1.0000 ?
O16 H16 . 1.0000 ?
O17 Yb2 2_776 2.377(4) ?
O17 H17 . 1.0000 ?
O18 Yb6 2_666 2.363(4) ?
O18 Yb6 1_565 2.373(4) ?
O18 H18 . 1.0000 ?
O19 Yb4 2_776 2.298(4) ?
O19 Yb6 1_565 2.360(4) ?
O19 H19 . 1.0000 ?
O20 H20 . 1.0000 ?
O21 Yb5 2_766 2.314(4) ?
O21 H21 . 1.0000 ?
O22 Yb3 2_666 2.371(4) ?
O22 H22 . 1.0000 ?
O23 Yb3 2_666 2.342(4) ?
O23 H23 . 1.0000 ?
O24 Yb4 2_766 2.292(4) ?
O24 H24 . 1.0000 ?
O25 H25A . 0.8400 ?
O25 H25B . 0.8400 ?
O26 H26A . 0.8402 ?
O26 H26B . 0.8435 ?
C1 C2 . 1.498(9) ?
C2 H2A . 0.9800 ?
C2 H2B . 0.9800 ?
C2 H2C . 0.9800 ?
C3 C4 . 1.502(9) ?
C4 H4A . 0.9800 ?
C4 H4B . 0.9800 ?
C4 H4C . 0.9800 ?
C5 C6 . 1.508(10) ?
C6 H6A . 0.9800 ?
C6 H6B . 0.9800 ?
C6 H6C . 0.9800 ?
C7 C8 . 1.499(9) ?
C8 H8A . 0.9800 ?
C8 H8B . 0.9800 ?
C8 H8C . 0.9800 ?
C9 C10 . 1.505(9) ?
C10 H10A . 0.9800 ?
C10 H10B . 0.9800 ?
C10 H10C . 0.9800 ?
C11 C12 . 1.525(9) ?
C12 H12A . 0.9800 ?
C12 H12B . 0.9800 ?
C12 H12C . 0.9800 ?

loop_
_geom_hbond_atom_site_label_D
_geom_hbond_atom_site_label_H
_geom_hbond_atom_site_label_A
_geom_hbond_site_symmetry_A
_geom_hbond_distance_DH
_geom_hbond_distance_HA
_geom_hbond_distance_DA
_geom_hbond_angle_DHA
O13 H13 O12 . 1.00 2.06 2.989(6) 152.8
O14 H14 O6 . 1.00 1.79 2.718(6) 153.6
O15 H15 O11 1_455 1.00 2.20 3.115(6) 152.0
O16 H16 O27 . 1.00 1.89 2.873(7) 166.1
O17 H17 O4 1_655 1.00 1.91 2.820(6) 150.1
O18 H18 O27 . 1.00 2.16 3.124(6) 162.5
O19 H19 O6 . 1.00 2.29 3.194(7) 150.6
O20 H20 O12 . 1.00 1.77 2.762(6) 169.6
O21 H21 O11 2_766 1.00 2.00 2.829(6) 138.2
O22 H22 O26 . 1.00 1.94 2.906(7) 161.3
O23 H23 O27 2_666 1.00 1.89 2.864(7) 164.1
O24 H24 O11 2_766 1.00 1.78 2.722(6) 154.9
O25 H25A O2 2_665 0.84 2.00 2.779(7) 154.2
O25 H25A O2 . 0.84 2.36 2.802(6) 113.3
O25 H25B O12 . 0.84 1.88 2.691(6) 162.8
O26 H26A O1 2_666 0.84 1.97 2.810(6) 172.5
O26 H26B O27 . 0.84 2.30 2.781(6) 116.4
